data_7702371
loop_
_publ_author_name
'Hazell, Alan'
'McGinley, John'
'Toftlund, Hans'

_publ_section_title
;
 Synthesis and structural characterisation of Group I and II metal
 complexes involving the ligand tris(2-pyridylmethyl)amine
;
_journal_issue 8
_journal_name_full 'Journal of the Chemical Society, Dalton Transactions'
_journal_page_first 1271
_journal_paper_doi 10.1039/a900359b
_journal_year 1999
_chemical_formula_structural '[Ca(C18H18N4)2](ClO4)2'
_chemical_formula_sum 'C36 H36 Ca Cl2 N8 O8'
_chemical_formula_weight 819.715
_chemical_name_common
;
bis-tripicolylaminecalcium perchlorate
;
_chemical_name_systematic
;                                  
bis-tri(2-pyridylmethyl)aminecalcium diperchlorate                
;
_space_group_IT_number 14
_space_group_name_Hall '-P 2yn'
_space_group_name_H-M_alt 'P 1 21/n 1'
_symmetry_cell_setting monoclinic
_symmetry_space_group_name_Hall '-P 2yn'
_symmetry_space_group_name_H-M 'P 1 21/n 1'
_atom_type_scat_source IntTabIV
_cell_angle_alpha 90.0
_cell_angle_beta 103.411(1)
_cell_angle_gamma 90.0
_cell_formula_units_Z 2
_cell_length_a 9.7069(5)
_cell_length_b 10.8978(5)
_cell_length_c 18.3622(9)
_cell_measurement_reflns_used 8192
_cell_measurement_temperature 120
_cell_measurement_theta_max 28.4
_cell_measurement_theta_min 2.2
_cell_volume 1889.46(16)
_computing_cell_refinement 'SAINT (Siemens, 1995)'
_computing_data_collection 'SMART (Siemens, 1995)'
_computing_data_reduction 'SAINT (Siemens, 1995)'
_computing_molecular_graphics
;                                  
      ORTEP-III (Burnett & Johnson, 1996), KRYSTAL                    
;
_computing_publication_material KRYSTAL
_computing_structure_refinement 'modified ORFLS(1962), KRYSTAL'
_computing_structure_solution
;                                  
     SIR97 (Cascarano et al., 1996) KRYSTAL                           
;
_diffrn_ambient_temperature 120
_diffrn_measurement_device 'Siemens SMART CCD diffractometer'
_diffrn_measurement_method '\w rotation scans with narrow frames '
_diffrn_radiation_monochromator graphite
_diffrn_radiation_source 'x-ray tube'
_diffrn_radiation_type 'Mo K\a'
_diffrn_radiation_wavelength 0.71073
_diffrn_reflns_av_R_equivalents 0.026
_diffrn_reflns_limit_h_max 12
_diffrn_reflns_limit_h_min -8
_diffrn_reflns_limit_k_max 14
_diffrn_reflns_limit_k_min -14
_diffrn_reflns_limit_l_max 23
_diffrn_reflns_limit_l_min -23
_diffrn_reflns_number 12025
_diffrn_reflns_reduction_process 12025
_diffrn_reflns_theta_max 28.4
_diffrn_reflns_theta_min 2.2
_diffrn_standards_decay_% 0
_exptl_absorpt_coefficient_mu 0.370
_exptl_absorpt_correction_T_max 0.924
_exptl_absorpt_correction_T_min 0.871
_exptl_absorpt_correction_type integration
_exptl_crystal_colour colourless
_exptl_crystal_density_diffrn 1.441
_exptl_crystal_density_meas ?
_exptl_crystal_density_method 'not measured'
_exptl_crystal_description prism
_exptl_crystal_F_000 852
_exptl_crystal_size_max 0.36
_exptl_crystal_size_mid 0.32
_exptl_crystal_size_min 0.26
_refine_diff_density_max 0.34(5)
_refine_diff_density_min -0.44(5)
_refine_ls_extinction_coef 110(26)
_refine_ls_extinction_method
;                                  
B-C type 1                         
Lorentzian isotropic (1974)
;
_refine_ls_goodness_of_fit_obs 1.757
_refine_ls_hydrogen_treatment constraint
_refine_ls_matrix_type full
_refine_ls_number_constraints 0
_refine_ls_number_parameters 251
_refine_ls_number_reflns 3903
_refine_ls_number_restraints 0
_refine_ls_R_factor_obs 0.029
_refine_ls_shift/esd_max 0.00093
_refine_ls_shift/esd_mean 0.00007
_refine_ls_structure_factor_coef F
_refine_ls_weighting_details 'w = 1/{[\s~cs~(F^2^)+1.03F^2^]^1/2^-|F|}^2^'
_refine_ls_weighting_scheme calc
_refine_ls_wR_factor_obs 0.051
_reflns_number_observed 3903
_reflns_number_total 4561
_reflns_observed_criterion I>3\s(I)
_cod_data_source_file 900359b.txt
_cod_data_source_block jgm2
_cod_depositor_comments
;
The following automatic conversions were performed:

data item '_exptl_crystal_density_meas' value 'not measured' was
changed to '?' -- the value is perceived as not measured.

data item '_refine_ls_weighting_scheme' value '
1/{[\s~cs~(F^2^)+1.03F^2^]^1/2^-|F|}^2^ ' was changed to 'calc'. A
new data item '_refine_ls_weighting_details' was created with the
value set to 'w = 1/{[\s~cs~(F^2^)+1.03F^2^]^1/2^-|F|}^2^'.

Automatic conversion script
Id: cif_fix_values 6909 2019-04-08 15:41:33Z antanas 
;
_cod_original_cell_volume 1889.5(1)
_cod_original_sg_symbol_H-M '1 P21/n 1'
_cod_original_formula_sum C36H36N8O8Cl2Ca
_cod_database_code 7702371

loop_
_symmetry_equiv_pos_as_xyz
+x,+y,+z
1/2-x,1/2+y,1/2-z
-x,-y,-z
1/2+x,1/2-y,1/2+z

loop_
_atom_site_aniso_label
_atom_site_aniso_U_11
_atom_site_aniso_U_22
_atom_site_aniso_U_33
_atom_site_aniso_U_12
_atom_site_aniso_U_13
_atom_site_aniso_U_23
Ca 0.0120(2) 0.0125(2) 0.0143(2) -0.0016(1) 0.0025(1) -0.0015(1)
Cl 0.0222(2) 0.0142(2) 0.0199(2) -0.0009(1) 0.0059(1) 0.0008(1)
O1 0.0310(6) 0.0179(5) 0.0277(6) -0.0047(4) 0.0022(4) 0.0053(4)
O2 0.0373(7) 0.0481(7) 0.0362(7) 0.0210(6) 0.0003(5) 0.0097(6)
O3 0.0516(8) 0.0345(6) 0.0405(7) -0.0081(5) 0.0313(6) -0.0044(5)
O4 0.0429(7) 0.0277(6) 0.0407(7) -0.0158(5) 0.0141(5) -0.0168(5)
N1 0.0134(5) 0.0150(5) 0.0166(6) -0.0002(4) 0.0024(4) 0.0002(4)
N11 0.0164(6) 0.0182(5) 0.0172(5) -0.0016(4) 0.0021(4) 0.0016(4)
N21 0.0168(6) 0.0166(5) 0.0185(6) -0.0013(4) 0.0025(4) -0.0003(4)
N31 0.0159(5) 0.0182(5) 0.0217(6) 0.0004(4) 0.0037(4) -0.0024(4)
C12 0.0209(7) 0.0252(7) 0.0183(7) -0.0018(5) 0.0027(5) 0.0006(5)
C13 0.0258(8) 0.0358(8) 0.0191(7) 0.0000(6) 0.0071(6) 0.0029(6)
C14 0.0251(8) 0.0335(8) 0.0289(8) -0.0031(6) 0.0121(6) 0.0075(6)
C15 0.0212(7) 0.0212(7) 0.0289(8) -0.0034(5) 0.0069(6) 0.0037(6)
C16 0.0151(6) 0.0154(6) 0.0206(7) 0.0003(5) 0.0034(5) 0.0019(5)
C17 0.0162(6) 0.0174(6) 0.0214(7) -0.0050(5) 0.0017(5) 0.0000(5)
C22 0.0221(7) 0.0161(6) 0.0236(7) -0.0003(5) 0.0031(5) -0.0002(5)
C23 0.0216(7) 0.0219(7) 0.0273(8) 0.0026(5) 0.0022(6) 0.0068(6)
C24 0.0218(7) 0.0278(7) 0.0219(7) -0.0026(6) -0.0033(6) 0.0030(6)
C25 0.0210(7) 0.0208(6) 0.0189(7) -0.0045(5) 0.0017(5) -0.0014(5)
C26 0.0158(6) 0.0163(6) 0.0181(6) -0.0036(5) 0.0053(5) 0.0004(5)
C27 0.0172(6) 0.0170(6) 0.0163(6) -0.0015(5) 0.0016(5) -0.0026(5)
C32 0.0182(7) 0.0208(6) 0.0275(7) -0.0003(5) 0.0056(5) -0.0027(6)
C33 0.0165(7) 0.0334(8) 0.0288(8) 0.0000(6) 0.0073(5) -0.0027(6)
C34 0.0189(7) 0.0319(8) 0.0344(8) 0.0058(6) 0.0071(6) -0.0096(7)
C35 0.0203(7) 0.0212(7) 0.0336(8) 0.0042(5) 0.0019(6) -0.0066(6)
C36 0.0163(6) 0.0190(6) 0.0167(6) 0.0015(5) 0.0004(5) -0.0009(5)
C37 0.0178(7) 0.0143(6) 0.0240(7) 0.0018(5) 0.0018(5) 0.0016(5)

loop_
_atom_site_label
_atom_site_fract_x
_atom_site_fract_y
_atom_site_fract_z
_atom_site_U_iso_or_equiv
_atom_site_thermal_displace_type
_atom_site_occupancy
Ca 0.00000 0.00000 0.50000 0.0130(2) Uij 0.5
Cl 0.37954(3) 0.53722(3) 0.64587(2) 0.0186(2) Uij 1.0
O1 0.37003(11) 0.41750(9) 0.67681(6) 0.0263(6) Uij 1.0
O2 0.23973(12) 0.58182(12) 0.61354(7) 0.0419(7) Uij 1.0
O3 0.45807(14) 0.52912(10) 0.58866(7) 0.0388(7) Uij 1.0
O4 0.45011(12) 0.61881(10) 0.70461(6) 0.0364(7) Uij 1.0
N1 0.07037(11) 0.21710(9) 0.55531(6) 0.0152(5) Uij 1.0
N11 0.08139(11) 0.15383(10) 0.41204(6) 0.0176(6) Uij 1.0
N21 0.20630(12) 0.00437(10) 0.61863(6) 0.0176(6) Uij 1.0
N31 -0.19700(11) 0.11685(10) 0.54383(6) 0.0187(6) Uij 1.0
C12 0.07257(14) 0.12777(13) 0.33936(8) 0.0218(7) Uij 1.0
C13 0.15330(16) 0.18602(14) 0.29668(8) 0.0266(8) Uij 1.0
C14 0.24809(16) 0.27578(14) 0.32983(9) 0.0282(8) Uij 1.0
C15 0.25719(15) 0.30510(12) 0.40459(8) 0.0236(7) Uij 1.0
C16 0.17202(13) 0.24235(12) 0.44360(7) 0.0171(7) Uij 1.0
C17 0.18704(13) 0.26835(12) 0.52562(8) 0.0188(7) Uij 1.0
C22 0.29818(14) -0.08836(12) 0.64064(8) 0.0209(7) Uij 1.0
C23 0.41050(15) -0.08225(13) 0.70272(8) 0.0242(7) Uij 1.0
C24 0.43052(15) 0.02519(13) 0.74419(8) 0.0252(8) Uij 1.0
C25 0.33701(14) 0.12165(12) 0.72256(7) 0.0207(7) Uij 1.0
C26 0.22581(13) 0.10755(12) 0.66031(7) 0.0165(6) Uij 1.0
C27 0.11617(14) 0.20715(11) 0.63737(7) 0.0172(6) Uij 1.0
C32 -0.31418(14) 0.06417(12) 0.55732(8) 0.0221(7) Uij 1.0
C33 -0.42150(14) 0.12941(14) 0.57735(8) 0.0259(8) Uij 1.0
C34 -0.40856(15) 0.25529(14) 0.58412(9) 0.0283(8) Uij 1.0
C35 -0.28915(15) 0.31132(13) 0.57035(9) 0.0257(8) Uij 1.0
C36 -0.18522(13) 0.23972(12) 0.55097(7) 0.0179(7) Uij 1.0
C37 -0.05456(14) 0.29748(11) 0.53404(8) 0.0192(7) Uij 1.0
H12 0.00763 0.06628 0.31623 0.0261 Uiso 1.0
H13 0.14380 0.16476 0.24558 0.0319 Uiso 1.0
H14 0.30580 0.31658 0.30213 0.0339 Uiso 1.0
H15 0.32058 0.36699 0.42863 0.0283 Uiso 1.0
H17a 0.27365 0.23375 0.55273 0.0225 Uiso 1.0
H17b 0.18912 0.35473 0.53273 0.0225 Uiso 1.0
H22 0.28523 -0.16187 0.61206 0.0251 Uiso 1.0
H23 0.47243 -0.15015 0.71657 0.0290 Uiso 1.0
H24 0.50718 0.03259 0.78681 0.0302 Uiso 1.0
H25 0.34890 0.19635 0.74997 0.0249 Uiso 1.0
H27a 0.03629 0.18861 0.65705 0.0207 Uiso 1.0
H27b 0.15565 0.28330 0.65711 0.0207 Uiso 1.0
H32 -0.32339 -0.02245 0.55279 0.0266 Uiso 1.0
H33 -0.50249 0.08861 0.58628 0.0311 Uiso 1.0
H34 -0.48050 0.30273 0.59801 0.0339 Uiso 1.0
H35 -0.27858 0.39791 0.57415 0.0309 Uiso 1.0
H37a -0.07211 0.31375 0.48187 0.0230 Uiso 1.0
H37b -0.03538 0.37231 0.56102 0.0230 Uiso 1.0

loop_
_geom_angle_atom_site_label_1
_geom_angle_atom_site_label_2
_geom_angle_atom_site_label_3
_geom_angle
_geom_angle_site_symmetry_1
_geom_angle_site_symmetry_3
N1 Ca N1 180.00 . 3_556
N1 Ca N11 64.03(3) . .
N1 Ca N11 115.97(3) 3_556 .
N1 Ca N21 64.80(3) . .
N1 Ca N21 115.20(3) 3_556 .
N1 Ca N31 64.88(3) . .
N1 Ca N31 115.12(3) 3_556 .
N11 Ca N11 180.00 . 3_556
N11 Ca N21 103.01(3) . .
N11 Ca N21 76.99(3) 3_556 .
N11 Ca N31 103.41(3) . .
N11 Ca N31 76.59(3) 3_556 .
N21 Ca N21 180.00 . 3_556
N21 Ca N31 102.29(4) . .
N21 Ca N31 77.71(4) 3_556 .
N31 Ca N31 180.00 . 3_556
Ca N1 C17 110.75(7) . .
Ca N1 C27 108.78(7) . .
Ca N1 C37 108.16(7) . .
Ca N11 C12 121.70(9) . .
Ca N11 C16 117.54(8) . .
Ca N21 C22 124.52(8) . .
Ca N21 C26 118.11(8) . .
Ca N31 C32 124.48(8) . .
Ca N31 C36 117.97(8) . .
O1 Cl O2 109.30(7) . .
O2 Cl O3 109.26(8) . .
O2 Cl O4 109.90(7) . .
O1 Cl O3 109.12(7) . .
O1 Cl O4 109.12(7) . .
O3 Cl O4 110.13(7) . .
C27 N1 C37 110.5(1) . .
C17 N1 C27 109.3(1) . .
C17 N1 C37 109.4(1) . .
C12 N11 C16 117.6(1) . .
C22 N21 C26 117.3(1) . .
C32 N31 C36 117.5(1) . .
N11 C12 C13 123.3(1) . .
C12 C13 C14 118.8(1) . .
C13 C14 C15 118.7(1) . .
C14 C15 C16 119.0(1) . .
N11 C16 C15 122.6(1) . .
N11 C16 C17 117.9(1) . .
C15 C16 C17 119.4(1) . .
N1 C17 C16 113.2(1) . .
N21 C22 C23 123.5(1) . .
C22 C23 C24 118.5(1) . .
C23 C24 C25 119.0(1) . .
C24 C25 C26 119.0(1) . .
N21 C26 C25 122.7(1) . .
N21 C26 C27 116.3(1) . .
C25 C26 C27 120.9(1) . .
N1 C27 C26 111.4(1) . .
N31 C32 C33 123.5(1) . .
C32 C33 C34 118.5(1) . .
C33 C34 C35 119.0(1) . .
C34 C35 C36 119.3(1) . .
N31 C36 C35 122.3(1) . .
N31 C36 C37 116.7(1) . .
C35 C36 C37 120.9(1) . .
N1 C37 C36 112.1(1) . .
N11 C12 H12 118.3 . .
C13 C12 H12 118.3 . .
C14 C13 H13 120.6 . .
C12 C13 H13 120.6 . .
C13 C14 H14 120.7 . .
C15 C14 H14 120.7 . .
C14 C15 H15 120.5 . .
C16 C15 H15 120.5 . .
H17a C17 H17b 109.5 . .
N1 C17 H17a 108.5 . .
C16 C17 H17a 108.5 . .
N1 C17 H17b 108.5 . .
C16 C17 H17b 108.5 . .
N21 C22 H22 118.3 . .
C23 C22 H22 118.3 . .
C22 C23 H23 120.8 . .
C24 C23 H23 120.8 . .
C25 C24 H24 120.5 . .
C23 C24 H24 120.5 . .
C24 C25 H25 120.5 . .
C26 C25 H25 120.5 . .
H27a C27 H27b 109.5 . .
N1 C27 H27a 109.0 . .
C26 C27 H27a 109.0 . .
N1 C27 H27b 109.0 . .
C26 C27 H27b 109.0 . .
N31 C32 H32 118.3 . .
C33 C32 H32 118.3 . .
C32 C33 H33 120.7 . .
C34 C33 H33 120.7 . .
C33 C34 H34 120.5 . .
C35 C34 H34 120.5 . .
C34 C35 H35 120.4 . .
C36 C35 H35 120.4 . .
H37a C37 H37b 109.5 . .
N1 C37 H37a 108.8 . .
C36 C37 H37a 108.8 . .
N1 C37 H37b 108.8 . .
C36 C37 H37b 108.8 . .
N11 N1 N21 94.07(5) . .
N11 N1 N31 94.12(4) . .
N21 N1 N31 92.76(4) . .
N1 N11 N21 94.42(4) . 3_556
N1 N11 N31 94.49(4) . 3_556
N21 N11 N31 77.83(4) 3_556 3_556
N1 N21 N11 93.73(4) . 3_556
N1 N21 N31 92.62(4) . 3_556
N11 N21 N31 77.47(4) 3_556 3_556
N1 N31 N11 94.41(4) . 3_556
N1 N31 N21 93.22(4) . 3_556
N11 N31 N21 77.90(4) 3_556 3_556

loop_
_geom_bond_atom_site_label_1
_geom_bond_atom_site_label_2
_geom_bond_distance
_geom_bond_site_symmetry_2
Ca N11 2.576(1) .
Ca N11 2.576(1) 3_556
Ca N31 2.577(1) .
Ca N31 2.577(1) 3_556
Ca N21 2.595(1) .
Ca N21 2.595(1) 3_556
Ca N1 2.603(1) .
Ca N1 2.603(1) 3_556
Cl O1 1.434(1) .
Cl O2 1.434(1) .
Cl O3 1.437(1) .
Cl O4 1.442(1) .
N1 C17 1.476(2) .
N1 C27 1.473(2) .
N1 C37 1.473(2) .
N11 C12 1.348(2) .
N11 C16 1.343(2) .
N21 C22 1.346(2) .
N21 C26 1.349(2) .
N31 C32 1.347(2) .
N31 C36 1.348(2) .
C12 C13 1.384(2) .
C13 C14 1.383(2) .
C14 C15 1.392(2) .
C15 C16 1.393(2) .
C16 C17 1.506(2) .
C22 C23 1.384(2) .
C23 C24 1.386(2) .
C24 C25 1.385(2) .
C25 C26 1.387(2) .
C26 C27 1.510(2) .
C32 C33 1.380(2) .
C33 C34 1.381(2) .
C34 C35 1.384(2) .
C35 C36 1.386(2) .
C36 C37 1.511(2) .
C12 H12 0.950 .
C13 H13 0.950 .
C14 H14 0.950 .
C15 H15 0.950 .
C17 H17a 0.950 .
C17 H17b 0.950 .
C22 H22 0.950 .
C23 H23 0.950 .
C24 H24 0.950 .
C25 H25 0.950 .
C27 H27a 0.950 .
C27 H27b 0.950 .
C32 H32 0.950 .
C33 H33 0.950 .
C34 H34 0.950 .
C35 H35 0.950 .
C37 H37a 0.950 .
C37 H37b 0.950 .

loop_
_geom_contact_atom_site_label_1
_geom_contact_atom_site_label_2
_geom_contact_distance
_geom_contact_site_symmetry_2
N1 N11 2.746(2) .
N1 N21 2.785(2) .
N1 N31 2.779(2) .
N11 N21 3.218(2) 3_556
N11 N31 3.193(2) 3_556
N21 N31 3.244(2) 3_556
